data_1545091
loop_
_publ_author_name
'McCabe Dunn, Jamie M.'
'Reibarkh, Mikhail'
'Sherer, Edward C.'
'Orr, Robert K.'
'Ruck, Rebecca T.'
'Simmons, Bryon'
'Bellomo, Ana'

_publ_section_title
;
 The protecting-group free selective 3&#x2032;-functionalization of
 nucleosides
;
_journal_issue 4
_journal_name_full 'Chem. Sci.'
_journal_page_first 2804
_journal_paper_doi 10.1039/C6SC05081F
_journal_volume 8
_journal_year 2017
_chemical_absolute_configuration ad
_chemical_formula_moiety 'C18 H17 F5 N O5 P'
_chemical_formula_sum 'C18 H17 F5 N O5 P'
_chemical_formula_weight 453.29
_chemical_name_systematic
;
isopropyl ((R)-(perfluorophenoxy)(phenoxy)phosphoryl)-D-alaninate
;
_space_group_crystal_system triclinic
_space_group_IT_number 1
_space_group_name_Hall 'P 1'
_space_group_name_H-M_alt 'P 1'
_symmetry_space_group_name_Hall 'P 1'
_symmetry_space_group_name_H-M 'P 1'
_atom_sites_solution_hydrogens mixed
_atom_sites_solution_primary direct
_atom_sites_solution_secondary difmap
_audit_creation_method SHELXL-2014/7
_audit_update_record
;
2017-01-05 deposited with the CCDC.
2017-01-11 downloaded from the CCDC.
;
_cell_angle_alpha 74.879(2)
_cell_angle_beta 84.088(2)
_cell_angle_gamma 80.148(2)
_cell_formula_units_Z 2
_cell_length_a 5.2533(2)
_cell_length_b 12.0015(5)
_cell_length_c 16.3874(7)
_cell_measurement_reflns_used 9940
_cell_measurement_temperature 100(2)
_cell_measurement_theta_max 68.32
_cell_measurement_theta_min 2.80
_cell_volume 980.85(7)
_computing_cell_refinement 'Bruker SAINT'
_computing_data_collection 'Bruker APEX2'
_computing_data_reduction 'Bruker SAINT'
_computing_molecular_graphics 'Bruker SHELXTL'
_computing_publication_material 'Bruker SHELXTL'
_computing_structure_refinement 'SHELXL-2014/7 (Sheldrick, 2014)'
_computing_structure_solution 'SHELXS-97 (Sheldrick 2008)'
_diffrn_ambient_temperature 100(2)
_diffrn_measured_fraction_theta_full 0.992
_diffrn_measured_fraction_theta_max 0.989
_diffrn_measurement_device_type 'Bruker APEX-II CCD'
_diffrn_measurement_method '\f and \w scans'
_diffrn_radiation_type CuK\a
_diffrn_radiation_wavelength 1.54178
_diffrn_reflns_av_R_equivalents 0.0348
_diffrn_reflns_av_unetI/netI 0.0333
_diffrn_reflns_Laue_measured_fraction_full 0.992
_diffrn_reflns_Laue_measured_fraction_max 0.989
_diffrn_reflns_limit_h_max 6
_diffrn_reflns_limit_h_min -6
_diffrn_reflns_limit_k_max 14
_diffrn_reflns_limit_k_min -14
_diffrn_reflns_limit_l_max 19
_diffrn_reflns_limit_l_min -19
_diffrn_reflns_number 23764
_diffrn_reflns_point_group_measured_fraction_full 0.948
_diffrn_reflns_point_group_measured_fraction_max 0.944
_diffrn_reflns_theta_full 68.250
_diffrn_reflns_theta_max 68.457
_diffrn_reflns_theta_min 2.798
_diffrn_source 'sealed-tube microsource X-ray generator'
_exptl_absorpt_coefficient_mu 1.976
_exptl_absorpt_correction_T_max 0.961
_exptl_absorpt_correction_T_min 0.845
_exptl_absorpt_correction_type multi-scan
_exptl_absorpt_process_details
; 
(SADABS; Sheldrick, 2003) 
;
_exptl_crystal_colour colourless
_exptl_crystal_density_diffrn 1.535
_exptl_crystal_description rod
_exptl_crystal_F_000 464
_exptl_crystal_recrystallization_method 'Re-crystallisation from solvent: isopropanol and water'
_exptl_crystal_size_max 0.120
_exptl_crystal_size_mid 0.020
_exptl_crystal_size_min 0.020
_refine_diff_density_max 0.230
_refine_diff_density_min -0.278
_refine_diff_density_rms 0.046
_refine_ls_abs_structure_details
; 
 Flack x determined using 2970 quotients [(I+)-(I-)]/[(I+)+(I-)] 
 (Parsons, Flack and Wagner, Acta Cryst. B69 (2013) 249-259). 
;
_refine_ls_abs_structure_Flack 0.010(18)
_refine_ls_extinction_method none
_refine_ls_goodness_of_fit_ref 0.989
_refine_ls_hydrogen_treatment mixed
_refine_ls_matrix_type full
_refine_ls_number_parameters 553
_refine_ls_number_reflns 6829
_refine_ls_number_restraints 3
_refine_ls_restrained_S_all 0.988
_refine_ls_R_factor_all 0.0368
_refine_ls_R_factor_gt 0.0351
_refine_ls_shift/su_max 0.000
_refine_ls_shift/su_mean 0.000
_refine_ls_structure_factor_coef Fsqd
_refine_ls_weighting_details 'w=1/[\s^2^(Fo^2^)+(0.0466P)^2^+0.6819P] where P=(Fo^2^+2Fc^2^)/3'
_refine_ls_weighting_scheme calc
_refine_ls_wR_factor_gt 0.0865
_refine_ls_wR_factor_ref 0.0877
_reflns_Friedel_coverage 0.909
_reflns_Friedel_fraction_full 0.903
_reflns_Friedel_fraction_max 0.899
_reflns_number_gt 6574
_reflns_number_total 6829
_reflns_threshold_expression 'I > 2\s(I)'
_cod_data_source_file c6sc05081f2.cif
_cod_data_source_block mdl087
_cod_depositor_comments
;Adding full bibliography for 1545090--1545091.cif.

The following automatic conversions were performed:

'_atom_sites_solution_secondary' value 'diffmap' was changed to
'difmap'.

Automatic conversion script
Id: cif_fix_values 6452 2018-10-05 10:23:21Z andrius 
;
_cod_database_code 1545091
_shelx_shelxl_version_number 2014/7
_shelx_space_group_comment
; 
The symmetry employed for this shelxl refinement is uniquely defined 
by the following loop, which should always be used as a source of 
symmetry information in preference to the above space-group names. 
They are only intended as comments. 
;
_shelx_estimated_absorpt_t_min 0.797
_shelx_estimated_absorpt_t_max 0.962

loop_
_space_group_symop_operation_xyz
'x, y, z'

loop_
_atom_site_label
_atom_site_type_symbol
_atom_site_fract_x
_atom_site_fract_y
_atom_site_fract_z
_atom_site_U_iso_or_equiv
_atom_site_adp_type
_atom_site_occupancy
_atom_site_site_symmetry_order
_atom_site_calc_flag
_atom_site_refinement_flags_posn
_atom_site_refinement_flags_adp
P1A P 0.91062(14) 0.87120(7) -0.00481(6) 0.01573(19) Uani 1 1 d . .
O1A O 1.1733(5) 0.8185(2) 0.01936(17) 0.0189(5) Uani 1 1 d . .
O2A O 0.8125(5) 0.8456(2) -0.08482(16) 0.0188(5) Uani 1 1 d . .
O3A O 0.8854(5) 1.0118(2) -0.03590(17) 0.0211(6) Uani 1 1 d . .
C1A C 0.8479(7) 0.7310(3) -0.0961(2) 0.0183(7) Uani 1 1 d . .
C2A C 0.6620(7) 0.6605(3) -0.0616(3) 0.0220(8) Uani 1 1 d . .
H2AA H 0.5167 0.6863 -0.0280 0.026 Uiso 1 1 calc R U
C3A C 0.6948(8) 0.5505(4) -0.0777(3) 0.0249(8) Uani 1 1 d . .
H3AA H 0.5709 0.4999 -0.0543 0.030 Uiso 1 1 calc R U
C4A C 0.9057(8) 0.5139(4) -0.1274(3) 0.0263(9) Uani 1 1 d . .
H4AA H 0.9252 0.4387 -0.1382 0.032 Uiso 1 1 calc R U
C5A C 1.0887(8) 0.5871(4) -0.1615(3) 0.0280(9) Uani 1 1 d . .
H5AA H 1.2327 0.5625 -0.1960 0.034 Uiso 1 1 calc R U
C6A C 1.0603(7) 0.6965(4) -0.1450(3) 0.0235(8) Uani 1 1 d . .
H6AA H 1.1859 0.7467 -0.1671 0.028 Uiso 1 1 calc R U
N7A N 0.6803(6) 0.8439(3) 0.0671(2) 0.0185(6) Uani 1 1 d . .
H7AA H 0.549(10) 0.848(4) 0.052(3) 0.022 Uiso 1 1 d . U
C8A C 0.6996(7) 0.8507(3) 0.1540(2) 0.0191(7) Uani 1 1 d . .
H8AA H 0.8800 0.8612 0.1613 0.023 Uiso 1 1 calc R U
C9A C 0.6360(8) 0.7389(4) 0.2162(3) 0.0270(9) Uani 1 1 d . .
H9AA H 0.6531 0.7436 0.2741 0.040 Uiso 1 1 calc R U
H9AB H 0.7558 0.6721 0.2044 0.040 Uiso 1 1 calc R U
H9AC H 0.4581 0.7292 0.2100 0.040 Uiso 1 1 calc R U
C10A C 0.5118(7) 0.9537(3) 0.1719(3) 0.0221(8) Uani 1 1 d . .
O11A O 0.3232(6) 0.9989(3) 0.1334(2) 0.0332(7) Uani 1 1 d . .
O12A O 0.5789(5) 0.9829(2) 0.23899(18) 0.0262(6) Uani 1 1 d . .
C13A C 0.4201(9) 1.0849(4) 0.2623(3) 0.0319(10) Uani 1 1 d . .
H13A H 0.2330 1.0832 0.2569 0.038 Uiso 1 1 calc R U
C14A C 0.5015(10) 1.1934(4) 0.2021(3) 0.0401(11) Uani 1 1 d . .
H14A H 0.4095 1.2626 0.2193 0.060 Uiso 1 1 calc R U
H14B H 0.4595 1.1968 0.1445 0.060 Uiso 1 1 calc R U
H14C H 0.6885 1.1910 0.2035 0.060 Uiso 1 1 calc R U
C15A C 0.4669(12) 1.0741(5) 0.3534(3) 0.0494(13) Uani 1 1 d . .
H15A H 0.3630 1.1397 0.3724 0.074 Uiso 1 1 calc R U
H15B H 0.6508 1.0749 0.3585 0.074 Uiso 1 1 calc R U
H15C H 0.4175 1.0005 0.3886 0.074 Uiso 1 1 calc R U
C16A C 1.0926(7) 1.0709(3) -0.0637(3) 0.0211(8) Uani 1 1 d . .
C17A C 1.2665(8) 1.0514(3) -0.1295(3) 0.0224(8) Uani 1 1 d . .
F18A F 1.2481(4) 0.9668(2) -0.16733(15) 0.0270(5) Uani 1 1 d . .
C19A C 1.4614(8) 1.1191(4) -0.1580(3) 0.0258(9) Uani 1 1 d . .
F20A F 1.6311(5) 1.0977(2) -0.22085(16) 0.0339(6) Uani 1 1 d . .
C21A C 1.4797(8) 1.2078(4) -0.1215(3) 0.0283(9) Uani 1 1 d . .
F22A F 1.6681(5) 1.2743(2) -0.14963(19) 0.0389(6) Uani 1 1 d . .
C23A C 1.3089(8) 1.2283(3) -0.0559(3) 0.0286(9) Uani 1 1 d . .
F24A F 1.3307(5) 1.3136(2) -0.01915(19) 0.0393(6) Uani 1 1 d . .
C25A C 1.1154(8) 1.1604(3) -0.0273(3) 0.0246(8) Uani 1 1 d . .
F26A F 0.9440(5) 1.1830(2) 0.03473(16) 0.0308(5) Uani 1 1 d . .
P1B P 0.86999(15) 0.49593(8) 0.42212(6) 0.0183(2) Uani 1 1 d . .
O1B O 0.6048(5) 0.5404(2) 0.39698(17) 0.0202(6) Uani 1 1 d . .
O2B O 1.0415(5) 0.4090(2) 0.37329(17) 0.0212(6) Uani 1 1 d . .
O3B O 0.8740(5) 0.4109(3) 0.51625(18) 0.0252(6) Uani 1 1 d . .
C1B C 1.0609(7) 0.4411(3) 0.2833(2) 0.0199(8) Uani 1 1 d . .
C2B C 0.8983(7) 0.3999(4) 0.2411(3) 0.0266(9) Uani 1 1 d . .
H2BA H 0.7738 0.3532 0.2715 0.032 Uiso 1 1 calc R U
C3B C 0.9201(8) 0.4281(4) 0.1530(3) 0.0294(9) Uani 1 1 d . .
H3BA H 0.8109 0.3999 0.1228 0.035 Uiso 1 1 calc R U
C4B C 1.1014(8) 0.4975(4) 0.1092(3) 0.0259(8) Uani 1 1 d . .
H4BA H 1.1145 0.5179 0.0490 0.031 Uiso 1 1 calc R U
C5B C 1.2635(7) 0.5370(4) 0.1540(3) 0.0248(8) Uani 1 1 d . .
H5BA H 1.3879 0.5840 0.1241 0.030 Uiso 1 1 calc R U
C6B C 1.2458(7) 0.5085(3) 0.2416(3) 0.0223(8) Uani 1 1 d . .
H6BA H 1.3576 0.5347 0.2722 0.027 Uiso 1 1 calc R U
N7B N 1.0475(6) 0.5947(3) 0.4180(2) 0.0222(7) Uani 1 1 d . .
H7BA H 1.197(10) 0.576(4) 0.418(3) 0.027 Uiso 1 1 d . U
C8B C 0.9458(7) 0.7054(3) 0.4385(3) 0.0220(8) Uani 1 1 d . .
H8BA H 0.7568 0.7239 0.4287 0.026 Uiso 1 1 calc R U
C9B C 1.0820(8) 0.8029(4) 0.3806(3) 0.0300(9) Uani 1 1 d . .
H9BA H 1.0155 0.8768 0.3957 0.045 Uiso 1 1 calc R U
H9BB H 1.0489 0.8103 0.3215 0.045 Uiso 1 1 calc R U
H9BC H 1.2687 0.7841 0.3876 0.045 Uiso 1 1 calc R U
C10B C 0.9804(7) 0.7005(4) 0.5308(3) 0.0237(8) Uani 1 1 d . .
O11B O 1.1215(7) 0.6270(3) 0.5765(2) 0.0467(9) Uani 1 1 d . .
O12B O 0.8306(6) 0.7905(3) 0.55267(19) 0.0284(6) Uani 1 1 d . .
C13B C 0.8417(8) 0.8051(4) 0.6380(3) 0.0290(9) Uani 1 1 d . .
H13B H 0.9969 0.7537 0.6649 0.035 Uiso 1 1 calc R U
C14B C 0.8662(17) 0.9290(6) 0.6290(5) 0.072(2) Uani 1 1 d . .
H14D H 0.8783 0.9420 0.6850 0.108 Uiso 1 1 calc R U
H14E H 0.7140 0.9793 0.6026 0.108 Uiso 1 1 calc R U
H14F H 1.0224 0.9477 0.5934 0.108 Uiso 1 1 calc R U
C15B C 0.6002(11) 0.7680(8) 0.6873(4) 0.069(2) Uani 1 1 d . .
H15D H 0.6006 0.7755 0.7454 0.103 Uiso 1 1 calc R U
H15E H 0.5942 0.6865 0.6883 0.103 Uiso 1 1 calc R U
H15F H 0.4482 0.8177 0.6604 0.103 Uiso 1 1 calc R U
C16B C 0.6570(7) 0.3642(4) 0.5551(3) 0.0231(8) Uani 1 1 d . .
C17B C 0.5708(8) 0.2758(4) 0.5311(3) 0.0272(9) Uani 1 1 d . .
F18B F 0.6888(5) 0.2390(3) 0.46416(17) 0.0379(6) Uani 1 1 d . .
C19B C 0.3650(9) 0.2247(4) 0.5750(3) 0.0304(10) Uani 1 1 d . .
F20B F 0.2814(6) 0.1401(3) 0.54993(19) 0.0448(7) Uani 1 1 d . .
C21B C 0.2436(8) 0.2616(4) 0.6437(3) 0.0288(9) Uani 1 1 d . .
F22B F 0.0431(5) 0.2123(3) 0.68642(17) 0.0408(7) Uani 1 1 d . .
C23B C 0.3257(8) 0.3505(4) 0.6676(3) 0.0292(9) Uani 1 1 d . .
F24B F 0.2047(5) 0.3873(2) 0.73439(16) 0.0397(6) Uani 1 1 d . .
C25B C 0.5315(8) 0.4008(4) 0.6240(3) 0.0255(9) Uani 1 1 d . .
F26B F 0.6150(5) 0.4849(2) 0.64939(16) 0.0347(6) Uani 1 1 d . .

loop_
_atom_site_aniso_label
_atom_site_aniso_U_11
_atom_site_aniso_U_22
_atom_site_aniso_U_33
_atom_site_aniso_U_23
_atom_site_aniso_U_13
_atom_site_aniso_U_12
P1A 0.0117(4) 0.0187(4) 0.0183(5) -0.0060(4) -0.0009(3) -0.0045(3)
O1A 0.0126(12) 0.0233(13) 0.0232(14) -0.0082(11) -0.0001(10) -0.0059(10)
O2A 0.0176(12) 0.0220(13) 0.0184(13) -0.0055(11) -0.0030(10) -0.0054(10)
O3A 0.0161(12) 0.0202(13) 0.0277(15) -0.0064(11) 0.0005(10) -0.0049(10)
C1A 0.0153(17) 0.0236(18) 0.0183(19) -0.0067(15) -0.0047(14) -0.0049(14)
C2A 0.0164(18) 0.028(2) 0.023(2) -0.0095(17) 0.0003(15) -0.0051(16)
C3A 0.0216(19) 0.026(2) 0.030(2) -0.0080(18) -0.0026(16) -0.0108(16)
C4A 0.024(2) 0.026(2) 0.034(2) -0.0135(18) -0.0041(16) -0.0055(16)
C5A 0.0187(19) 0.038(2) 0.033(2) -0.018(2) 0.0040(16) -0.0068(17)
C6A 0.0174(18) 0.031(2) 0.025(2) -0.0096(17) 0.0022(15) -0.0099(16)
N7A 0.0111(14) 0.0269(17) 0.0200(17) -0.0085(14) -0.0012(12) -0.0056(13)
C8A 0.0182(17) 0.0247(19) 0.0168(19) -0.0073(15) -0.0022(14) -0.0062(15)
C9A 0.030(2) 0.024(2) 0.026(2) -0.0054(17) 0.0014(17) -0.0038(17)
C10A 0.0198(19) 0.0255(19) 0.024(2) -0.0087(17) -0.0008(15) -0.0069(16)
O11A 0.0278(16) 0.0359(16) 0.0399(18) -0.0204(14) -0.0108(13) 0.0068(13)
O12A 0.0287(15) 0.0278(15) 0.0268(15) -0.0140(12) -0.0032(12) -0.0048(12)
C13A 0.029(2) 0.034(2) 0.039(3) -0.023(2) 0.0050(18) -0.0041(18)
C14A 0.043(3) 0.030(2) 0.050(3) -0.020(2) 0.001(2) -0.002(2)
C15A 0.068(4) 0.052(3) 0.039(3) -0.029(3) 0.004(3) -0.015(3)
C16A 0.0182(18) 0.0193(18) 0.025(2) -0.0014(16) -0.0071(15) -0.0043(14)
C17A 0.0239(19) 0.0201(18) 0.023(2) -0.0026(16) -0.0055(15) -0.0052(15)
F18A 0.0277(12) 0.0291(12) 0.0282(13) -0.0112(10) 0.0021(10) -0.0112(10)
C19A 0.0197(19) 0.027(2) 0.027(2) 0.0013(18) -0.0043(16) -0.0060(16)
F20A 0.0244(12) 0.0389(14) 0.0331(14) -0.0001(12) 0.0064(10) -0.0093(11)
C21A 0.021(2) 0.0216(19) 0.040(3) 0.0039(18) -0.0112(17) -0.0087(16)
F22A 0.0276(13) 0.0308(13) 0.0569(18) 0.0026(12) -0.0087(12) -0.0174(11)
C23A 0.030(2) 0.0158(18) 0.042(3) -0.0050(18) -0.0162(18) -0.0060(16)
F24A 0.0417(15) 0.0251(13) 0.0589(18) -0.0169(12) -0.0163(13) -0.0088(11)
C25A 0.0220(19) 0.023(2) 0.029(2) -0.0057(17) -0.0055(16) -0.0011(16)
F26A 0.0322(13) 0.0274(12) 0.0364(14) -0.0152(11) -0.0020(10) -0.0035(10)
P1B 0.0124(4) 0.0245(5) 0.0193(5) -0.0065(4) -0.0005(3) -0.0051(4)
O1B 0.0123(12) 0.0265(14) 0.0227(14) -0.0062(11) -0.0002(10) -0.0057(10)
O2B 0.0161(12) 0.0250(14) 0.0228(15) -0.0076(12) 0.0008(10) -0.0029(10)
O3B 0.0169(12) 0.0366(16) 0.0217(15) -0.0038(12) -0.0029(10) -0.0076(12)
C1B 0.0179(17) 0.0222(19) 0.020(2) -0.0072(16) -0.0006(14) -0.0011(15)
C2B 0.0180(18) 0.035(2) 0.032(2) -0.0142(19) 0.0025(16) -0.0103(17)
C3B 0.0211(19) 0.039(2) 0.034(2) -0.018(2) -0.0032(16) -0.0072(18)
C4B 0.0226(19) 0.033(2) 0.023(2) -0.0096(17) -0.0020(15) -0.0002(16)
C5B 0.0191(18) 0.029(2) 0.026(2) -0.0062(18) 0.0019(15) -0.0063(16)
C6B 0.0163(17) 0.0259(19) 0.028(2) -0.0115(17) -0.0012(15) -0.0035(15)
N7B 0.0101(14) 0.0283(18) 0.0311(19) -0.0112(15) -0.0003(13) -0.0053(13)
C8B 0.0151(17) 0.0259(19) 0.027(2) -0.0084(17) -0.0019(14) -0.0051(15)
C9B 0.028(2) 0.030(2) 0.033(2) -0.0076(19) 0.0010(17) -0.0104(18)
C10B 0.0160(17) 0.029(2) 0.029(2) -0.0106(18) -0.0016(16) -0.0057(16)
O11B 0.049(2) 0.051(2) 0.042(2) -0.0243(17) -0.0235(16) 0.0212(17)
O12B 0.0292(15) 0.0310(15) 0.0251(16) -0.0107(13) -0.0017(12) 0.0012(12)
C13B 0.024(2) 0.041(2) 0.027(2) -0.018(2) -0.0026(16) -0.0051(18)
C14B 0.112(6) 0.050(4) 0.066(4) -0.027(3) -0.025(4) -0.015(4)
C15B 0.038(3) 0.149(7) 0.035(3) -0.038(4) 0.010(2) -0.042(4)
C16B 0.0177(18) 0.029(2) 0.020(2) -0.0007(16) -0.0039(15) -0.0031(15)
C17B 0.025(2) 0.035(2) 0.022(2) -0.0071(18) -0.0015(16) -0.0038(17)
F18B 0.0408(15) 0.0493(16) 0.0312(14) -0.0207(13) 0.0093(11) -0.0179(12)
C19B 0.030(2) 0.031(2) 0.030(2) -0.0011(19) -0.0075(17) -0.0111(18)
F20B 0.0496(17) 0.0478(16) 0.0447(17) -0.0127(14) 0.0002(13) -0.0285(14)
C21B 0.0161(19) 0.039(2) 0.025(2) 0.0044(18) -0.0016(15) -0.0038(17)
F22B 0.0262(13) 0.0544(17) 0.0335(15) 0.0082(13) 0.0017(11) -0.0150(12)
C23B 0.024(2) 0.037(2) 0.020(2) -0.0023(18) -0.0013(16) 0.0056(17)
F24B 0.0370(14) 0.0497(16) 0.0259(14) -0.0085(12) 0.0092(11) 0.0035(12)
C25B 0.024(2) 0.027(2) 0.022(2) -0.0027(17) -0.0042(16) -0.0003(16)
F26B 0.0404(14) 0.0367(14) 0.0309(14) -0.0139(11) -0.0018(11) -0.0081(11)

loop_
_atom_type_symbol
_atom_type_description
_atom_type_scat_dispersion_real
_atom_type_scat_dispersion_imag
_atom_type_scat_source
C C 0.0181 0.0091 'International Tables Vol C Tables 4.2.6.8 and 6.1.1.4'
H H 0.0000 0.0000 'International Tables Vol C Tables 4.2.6.8 and 6.1.1.4'
N N 0.0311 0.0180 'International Tables Vol C Tables 4.2.6.8 and 6.1.1.4'
O O 0.0492 0.0322 'International Tables Vol C Tables 4.2.6.8 and 6.1.1.4'
F F 0.0727 0.0534 'International Tables Vol C Tables 4.2.6.8 and 6.1.1.4'
P P 0.2955 0.4335 'International Tables Vol C Tables 4.2.6.8 and 6.1.1.4'

loop_
_geom_angle_atom_site_label_1
_geom_angle_atom_site_label_2
_geom_angle_atom_site_label_3
_geom_angle
O1A P1A O2A 117.78(15)
O1A P1A N7A 116.46(17)
O2A P1A N7A 103.88(15)
O1A P1A O3A 111.28(14)
O2A P1A O3A 99.38(14)
N7A P1A O3A 106.17(15)
C1A O2A P1A 121.1(2)
C16A O3A P1A 123.8(2)
C6A C1A C2A 122.6(4)
C6A C1A O2A 118.3(3)
C2A C1A O2A 119.0(3)
C1A C2A C3A 117.8(4)
C1A C2A H2AA 121.1
C3A C2A H2AA 121.1
C4A C3A C2A 120.9(4)
C4A C3A H3AA 119.6
C2A C3A H3AA 119.6
C3A C4A C5A 119.9(4)
C3A C4A H4AA 120.0
C5A C4A H4AA 120.0
C6A C5A C4A 119.8(4)
C6A C5A H5AA 120.1
C4A C5A H5AA 120.1
C1A C6A C5A 119.0(4)
C1A C6A H6AA 120.5
C5A C6A H6AA 120.5
C8A N7A P1A 121.8(2)
C8A N7A H7AA 118(4)
P1A N7A H7AA 117(4)
N7A C8A C10A 109.8(3)
N7A C8A C9A 110.1(3)
C10A C8A C9A 109.2(3)
N7A C8A H8AA 109.2
C10A C8A H8AA 109.2
C9A C8A H8AA 109.2
C8A C9A H9AA 109.5
C8A C9A H9AB 109.5
H9AA C9A H9AB 109.5
C8A C9A H9AC 109.5
H9AA C9A H9AC 109.5
H9AB C9A H9AC 109.5
O11A C10A O12A 125.0(4)
O11A C10A C8A 124.5(3)
O12A C10A C8A 110.4(3)
C10A O12A C13A 116.7(3)
O12A C13A C15A 106.2(4)
O12A C13A C14A 107.8(3)
C15A C13A C14A 113.6(4)
O12A C13A H13A 109.7
C15A C13A H13A 109.7
C14A C13A H13A 109.7
C13A C14A H14A 109.5
C13A C14A H14B 109.5
H14A C14A H14B 109.5
C13A C14A H14C 109.5
H14A C14A H14C 109.5
H14B C14A H14C 109.5
C13A C15A H15A 109.5
C13A C15A H15B 109.5
H15A C15A H15B 109.5
C13A C15A H15C 109.5
H15A C15A H15C 109.5
H15B C15A H15C 109.5
O3A C16A C17A 123.6(3)
O3A C16A C25A 117.5(4)
C17A C16A C25A 118.7(4)
F18A C17A C16A 120.4(3)
F18A C17A C19A 118.8(4)
C16A C17A C19A 120.8(4)
F20A C19A C21A 120.3(4)
F20A C19A C17A 120.0(4)
C21A C19A C17A 119.6(4)
F22A C21A C19A 119.7(4)
F22A C21A C23A 119.9(4)
C19A C21A C23A 120.4(4)
F24A C23A C21A 120.2(4)
F24A C23A C25A 119.9(4)
C21A C23A C25A 119.8(4)
F26A C25A C23A 119.7(4)
F26A C25A C16A 119.6(4)
C23A C25A C16A 120.7(4)
O1B P1B O2B 117.59(15)
O1B P1B O3B 111.41(15)
O2B P1B O3B 98.51(15)
O1B P1B N7B 115.12(17)
O2B P1B N7B 104.52(16)
O3B P1B N7B 108.10(17)
C1B O2B P1B 118.9(2)
C16B O3B P1B 121.2(2)
C2B C1B C6B 122.6(4)
C2B C1B O2B 118.0(3)
C6B C1B O2B 119.3(3)
C1B C2B C3B 118.6(4)
C1B C2B H2BA 120.7
C3B C2B H2BA 120.7
C2B C3B C4B 120.2(4)
C2B C3B H3BA 119.9
C4B C3B H3BA 119.9
C3B C4B C5B 119.6(4)
C3B C4B H4BA 120.2
C5B C4B H4BA 120.2
C6B C5B C4B 120.9(4)
C6B C5B H5BA 119.6
C4B C5B H5BA 119.6
C5B C6B C1B 118.2(4)
C5B C6B H6BA 120.9
C1B C6B H6BA 120.9
C8B N7B P1B 122.9(3)
C8B N7B H7BA 117(4)
P1B N7B H7BA 118(4)
N7B C8B C10B 111.7(3)
N7B C8B C9B 110.0(3)
C10B C8B C9B 109.3(3)
N7B C8B H8BA 108.6
C10B C8B H8BA 108.6
C9B C8B H8BA 108.6
C8B C9B H9BA 109.5
C8B C9B H9BB 109.5
H9BA C9B H9BB 109.5
C8B C9B H9BC 109.5
H9BA C9B H9BC 109.5
H9BB C9B H9BC 109.5
O11B C10B O12B 125.2(4)
O11B C10B C8B 125.2(4)
O12B C10B C8B 109.6(3)
C10B O12B C13B 118.6(3)
O12B C13B C14B 107.0(4)
O12B C13B C15B 106.7(3)
C14B C13B C15B 114.3(6)
O12B C13B H13B 109.6
C14B C13B H13B 109.6
C15B C13B H13B 109.6
C13B C14B H14D 109.5
C13B C14B H14E 109.5
H14D C14B H14E 109.5
C13B C14B H14F 109.5
H14D C14B H14F 109.5
H14E C14B H14F 109.5
C13B C15B H15D 109.5
C13B C15B H15E 109.5
H15D C15B H15E 109.5
C13B C15B H15F 109.5
H15D C15B H15F 109.5
H15E C15B H15F 109.5
O3B C16B C17B 122.0(4)
O3B C16B C25B 119.4(4)
C17B C16B C25B 118.5(4)
F18B C17B C19B 119.5(4)
F18B C17B C16B 119.6(4)
C19B C17B C16B 120.8(4)
F20B C19B C21B 120.1(4)
F20B C19B C17B 120.0(4)
C21B C19B C17B 119.9(4)
F22B C21B C19B 120.1(4)
F22B C21B C23B 120.1(4)
C19B C21B C23B 119.8(4)
F24B C23B C25B 120.2(4)
F24B C23B C21B 119.7(4)
C25B C23B C21B 120.1(4)
F26B C25B C23B 119.7(4)
F26B C25B C16B 119.5(4)
C23B C25B C16B 120.8(4)

loop_
_geom_bond_atom_site_label_1
_geom_bond_atom_site_label_2
_geom_bond_distance
P1A O1A 1.464(3)
P1A O2A 1.576(3)
P1A N7A 1.612(3)
P1A O3A 1.617(3)
O2A C1A 1.413(4)
O3A C16A 1.375(5)
C1A C6A 1.375(5)
C1A C2A 1.382(5)
C2A C3A 1.392(6)
C2A H2AA 0.9500
C3A C4A 1.385(6)
C3A H3AA 0.9500
C4A C5A 1.390(6)
C4A H4AA 0.9500
C5A C6A 1.388(6)
C5A H5AA 0.9500
C6A H6AA 0.9500
N7A C8A 1.462(5)
N7A H7AA 0.75(5)
C8A C10A 1.517(5)
C8A C9A 1.523(5)
C8A H8AA 1.0000
C9A H9AA 0.9800
C9A H9AB 0.9800
C9A H9AC 0.9800
C10A O11A 1.200(5)
C10A O12A 1.333(5)
O12A C13A 1.473(5)
C13A C15A 1.506(7)
C13A C14A 1.511(7)
C13A H13A 1.0000
C14A H14A 0.9800
C14A H14B 0.9800
C14A H14C 0.9800
C15A H15A 0.9800
C15A H15B 0.9800
C15A H15C 0.9800
C16A C17A 1.381(6)
C16A C25A 1.383(6)
C17A F18A 1.341(5)
C17A C19A 1.383(6)
C19A F20A 1.338(5)
C19A C21A 1.371(6)
C21A F22A 1.347(5)
C21A C23A 1.373(7)
C23A F24A 1.342(5)
C23A C25A 1.380(6)
C25A F26A 1.338(5)
P1B O1B 1.465(3)
P1B O2B 1.583(3)
P1B O3B 1.612(3)
P1B N7B 1.614(3)
O2B C1B 1.422(5)
O3B C16B 1.379(5)
C1B C2B 1.378(5)
C1B C6B 1.382(5)
C2B C3B 1.390(6)
C2B H2BA 0.9500
C3B C4B 1.392(6)
C3B H3BA 0.9500
C4B C5B 1.392(6)
C4B H4BA 0.9500
C5B C6B 1.383(6)
C5B H5BA 0.9500
C6B H6BA 0.9500
N7B C8B 1.454(5)
N7B H7BA 0.78(5)
C8B C10B 1.528(6)
C8B C9B 1.533(6)
C8B H8BA 1.0000
C9B H9BA 0.9800
C9B H9BB 0.9800
C9B H9BC 0.9800
C10B O11B 1.198(5)
C10B O12B 1.329(5)
O12B C13B 1.462(5)
C13B C14B 1.482(8)
C13B C15B 1.502(7)
C13B H13B 1.0000
C14B H14D 0.9800
C14B H14E 0.9800
C14B H14F 0.9800
C15B H15D 0.9800
C15B H15E 0.9800
C15B H15F 0.9800
C16B C17B 1.381(6)
C16B C25B 1.382(6)
C17B F18B 1.342(5)
C17B C19B 1.378(6)
C19B F20B 1.342(5)
C19B C21B 1.373(7)
C21B F22B 1.340(5)
C21B C23B 1.375(7)
C23B F24B 1.344(5)
C23B C25B 1.372(6)
C25B F26B 1.338(5)

loop_
_geom_hbond_atom_site_label_D
_geom_hbond_atom_site_label_H
_geom_hbond_atom_site_label_A
_geom_hbond_distance_DH
_geom_hbond_distance_HA
_geom_hbond_distance_DA
_geom_hbond_angle_DHA
_geom_hbond_site_symmetry_A
N7A H7AA O1A 0.75(5) 2.20(5) 2.938(4) 167(5) 1_455
N7B H7BA O1B 0.78(5) 2.12(5) 2.893(4) 170(5) 1_655

loop_
_geom_torsion_atom_site_label_1
_geom_torsion_atom_site_label_2
_geom_torsion_atom_site_label_3
_geom_torsion_atom_site_label_4
_geom_torsion
O1A P1A O2A C1A 46.6(3)
N7A P1A O2A C1A -83.8(3)
O3A P1A O2A C1A 166.8(3)
O1A P1A O3A C16A 20.7(3)
O2A P1A O3A C16A -104.2(3)
N7A P1A O3A C16A 148.3(3)
P1A O2A C1A C6A -95.2(4)
P1A O2A C1A C2A 88.2(4)
C6A C1A C2A C3A 0.0(6)
O2A C1A C2A C3A 176.5(3)
C1A C2A C3A C4A -0.6(6)
C2A C3A C4A C5A 0.4(6)
C3A C4A C5A C6A 0.5(6)
C2A C1A C6A C5A 0.9(6)
O2A C1A C6A C5A -175.6(3)
C4A C5A C6A C1A -1.2(6)
O1A P1A N7A C8A 45.4(3)
O2A P1A N7A C8A 176.7(3)
O3A P1A N7A C8A -79.1(3)
P1A N7A C8A C10A 110.8(3)
P1A N7A C8A C9A -128.9(3)
N7A C8A C10A O11A 22.0(5)
C9A C8A C10A O11A -98.8(5)
N7A C8A C10A O12A -161.1(3)
C9A C8A C10A O12A 78.0(4)
O11A C10A O12A C13A -5.5(6)
C8A C10A O12A C13A 177.6(3)
C10A O12A C13A C15A 159.9(4)
C10A O12A C13A C14A -78.1(4)
P1A O3A C16A C17A 56.1(5)
P1A O3A C16A C25A -128.8(3)
O3A C16A C17A F18A -3.8(6)
C25A C16A C17A F18A -178.8(3)
O3A C16A C17A C19A 175.8(4)
C25A C16A C17A C19A 0.7(6)
F18A C17A C19A F20A -1.6(6)
C16A C17A C19A F20A 178.8(4)
F18A C17A C19A C21A 178.4(3)
C16A C17A C19A C21A -1.1(6)
F20A C19A C21A F22A 0.6(6)
C17A C19A C21A F22A -179.5(4)
F20A C19A C21A C23A -178.7(4)
C17A C19A C21A C23A 1.2(6)
F22A C21A C23A F24A -0.7(6)
C19A C21A C23A F24A 178.6(4)
F22A C21A C23A C25A 179.7(4)
C19A C21A C23A C25A -1.0(6)
F24A C23A C25A F26A 2.6(6)
C21A C23A C25A F26A -177.8(4)
F24A C23A C25A C16A -179.0(4)
C21A C23A C25A C16A 0.6(6)
O3A C16A C25A F26A 2.5(5)
C17A C16A C25A F26A 177.9(3)
O3A C16A C25A C23A -175.8(3)
C17A C16A C25A C23A -0.4(6)
O1B P1B O2B C1B 51.1(3)
O3B P1B O2B C1B 170.7(3)
N7B P1B O2B C1B -78.0(3)
O1B P1B O3B C16B 16.2(3)
O2B P1B O3B C16B -108.0(3)
N7B P1B O3B C16B 143.6(3)
P1B O2B C1B C2B -96.1(4)
P1B O2B C1B C6B 86.0(4)
C6B C1B C2B C3B -0.5(6)
O2B C1B C2B C3B -178.3(4)
C1B C2B C3B C4B -0.6(6)
C2B C3B C4B C5B 1.0(6)
C3B C4B C5B C6B -0.3(6)
C4B C5B C6B C1B -0.7(6)
C2B C1B C6B C5B 1.1(6)
O2B C1B C6B C5B 179.0(3)
O1B P1B N7B C8B 35.4(4)
O2B P1B N7B C8B 166.0(3)
O3B P1B N7B C8B -89.8(3)
P1B N7B C8B C10B 94.3(4)
P1B N7B C8B C9B -144.1(3)
N7B C8B C10B O11B 15.9(6)
C9B C8B C10B O11B -106.1(5)
N7B C8B C10B O12B -164.4(3)
C9B C8B C10B O12B 73.7(4)
O11B C10B O12B C13B 2.1(6)
C8B C10B O12B C13B -177.6(3)
C10B O12B C13B C14B 132.3(5)
C10B O12B C13B C15B -104.9(5)
P1B O3B C16B C17B 73.3(5)
P1B O3B C16B C25B -111.4(4)
O3B C16B C17B F18B -4.9(6)
C25B C16B C17B F18B 179.7(4)
O3B C16B C17B C19B 175.2(4)
C25B C16B C17B C19B -0.2(6)
F18B C17B C19B F20B -1.0(6)
C16B C17B C19B F20B 179.0(4)
F18B C17B C19B C21B 179.8(4)
C16B C17B C19B C21B -0.2(7)
F20B C19B C21B F22B 0.7(6)
C17B C19B C21B F22B 179.9(4)
F20B C19B C21B C23B -178.2(4)
C17B C19B C21B C23B 0.9(7)
F22B C21B C23B F24B 0.4(6)
C19B C21B C23B F24B 179.3(4)
F22B C21B C23B C25B 179.8(4)
C19B C21B C23B C25B -1.2(6)
F24B C23B C25B F26B 1.5(6)
C21B C23B C25B F26B -178.0(4)
F24B C23B C25B C16B -179.7(4)
C21B C23B C25B C16B 0.8(6)
O3B C16B C25B F26B 3.2(6)
C17B C16B C25B F26B 178.7(4)
O3B C16B C25B C23B -175.6(4)
C17B C16B C25B C23B 0.0(6)
